data_7248274
loop_
_publ_author_name
'Barton, Benita'
'Caira, Mino R.'
'Senekal, Ulrich'
'Hosten, Eric C.'

_publ_section_title
;
 Host compounds based on the rigid 9,10-dihydro-9,10-ethanoanthracene
 framework: selectivity behaviour in mixed isomeric dichlorobenzenes
;
_journal_issue 13
_journal_name_full CrystEngComm
_journal_page_first 1862
_journal_page_last 1875
_journal_paper_doi 10.1039/D4CE00113C
_journal_volume 26
_journal_year 2024
_chemical_formula_moiety 'C42 H34 O2, 0.333(C6 H4 Cl2)'
_chemical_formula_sum 'C44 H35.33 Cl0.67 O2'
_chemical_formula_weight 619.69
_chemical_melting_point 432.05
_chemical_name_common trans-\a,\a,\a',\a'-tetra(p-chlorophenyl)-9,10-dihydro-9,10-ethanoanthracene-11,12-dimethanol
_space_group_crystal_system tetragonal
_space_group_IT_number 82
_space_group_name_Hall 'I -4'
_space_group_name_H-M_alt 'I -4'
_atom_sites_solution_hydrogens geom
_atom_sites_solution_primary dual
_atom_sites_solution_secondary difmap
_audit_creation_method SHELXL-2019/3
_audit_update_record
;
2024-01-31 deposited with the CCDC.	2024-03-04 downloaded from the CCDC.
;
_cell_angle_alpha 90
_cell_angle_beta 90
_cell_angle_gamma 90
_cell_formula_units_Z 8
_cell_length_a 23.2834(9)
_cell_length_b 23.2834(9)
_cell_length_c 12.4263(6)
_cell_measurement_reflns_used 9874
_cell_measurement_temperature 296(2)
_cell_measurement_theta_max 27.17
_cell_measurement_theta_min 2.47
_cell_volume 6736.5(5)
_computing_cell_refinement 'APEX2 v2011.4-1 (Bruker AXS)'
_computing_data_collection 'Bruker Instrument Service v2011.4.0.0'
_computing_data_reduction 'SAINT V7.68A (Bruker AXS, 2009)'
_computing_molecular_graphics 'Ortep-3 for Windows (Farrugia, 2012)'
_computing_publication_material 'PLATON (Spek, 2009) and MERCURY (Macrae, 2008)'
_computing_structure_refinement 'SHELXL-2018/3 (Sheldrick, 2015) and ShelXle (H\"ubschle, 2011)'
_computing_structure_solution 'SHELXT-2018/2 (Sheldrick, 2015)'
_diffrn_ambient_temperature 296(2)
_diffrn_detector_area_resol_mean 8.3333
_diffrn_measured_fraction_theta_full 0.999
_diffrn_measured_fraction_theta_max 0.995
_diffrn_measurement_device_type 'Bruker APEX-II CCD'
_diffrn_measurement_method '\f and \w scans'
_diffrn_radiation_monochromator graphite
_diffrn_radiation_source 'sealed tube'
_diffrn_radiation_type MoK\a
_diffrn_radiation_wavelength 0.71073
_diffrn_reflns_av_R_equivalents 0.0274
_diffrn_reflns_av_unetI/netI 0.0265
_diffrn_reflns_Laue_measured_fraction_full 0.999
_diffrn_reflns_Laue_measured_fraction_max 0.995
_diffrn_reflns_limit_h_max 31
_diffrn_reflns_limit_h_min -31
_diffrn_reflns_limit_k_max 30
_diffrn_reflns_limit_k_min -31
_diffrn_reflns_limit_l_max 14
_diffrn_reflns_limit_l_min -16
_diffrn_reflns_number 44314
_diffrn_reflns_point_group_measured_fraction_full 0.998
_diffrn_reflns_point_group_measured_fraction_max 0.978
_diffrn_reflns_theta_full 25.242
_diffrn_reflns_theta_max 28.315
_diffrn_reflns_theta_min 1.749
_exptl_absorpt_coefficient_mu 0.124
_exptl_absorpt_correction_T_max 1.0000
_exptl_absorpt_correction_T_min 0.8772
_exptl_absorpt_correction_type numerical
_exptl_absorpt_process_details 'SADABS V2008/1 (Bruker AXS)'
_exptl_crystal_colour colourless
_exptl_crystal_density_diffrn 1.222
_exptl_crystal_density_method 'not measured'
_exptl_crystal_description block
_exptl_crystal_F_000 2613
_exptl_crystal_recrystallization_method 'Re-crystallisation from solvent: m-dichlorobenzene'
_exptl_crystal_size_max 0.731
_exptl_crystal_size_mid 0.674
_exptl_crystal_size_min 0.440
_refine_diff_density_max 0.515
_refine_diff_density_min -0.239
_refine_diff_density_rms 0.049
_refine_ls_abs_structure_details
;
 Flack x determined using 2390 quotients [(I+)-(I-)]/[(I+)+(I-)]
 (Parsons, Flack and Wagner, Acta Cryst. B69 (2013) 249-259).
;
_refine_ls_abs_structure_Flack 0.21(6)
_refine_ls_extinction_method none
_refine_ls_goodness_of_fit_ref 1.038
_refine_ls_hydrogen_treatment constr
_refine_ls_matrix_type full
_refine_ls_number_parameters 460
_refine_ls_number_reflns 8217
_refine_ls_number_restraints 108
_refine_ls_restrained_S_all 1.061
_refine_ls_R_factor_all 0.0804
_refine_ls_R_factor_gt 0.0566
_refine_ls_shift/su_max 0.000
_refine_ls_shift/su_mean 0.000
_refine_ls_structure_factor_coef Fsqd
_refine_ls_weighting_details 'w=1/[\s^2^(Fo^2^)+(0.1150P)^2^+1.2252P] where P=(Fo^2^+2Fc^2^)/3'
_refine_ls_weighting_scheme calc
_refine_ls_wR_factor_gt 0.1569
_refine_ls_wR_factor_ref 0.1771
_reflns_Friedel_coverage 0.880
_reflns_Friedel_fraction_full 0.996
_reflns_Friedel_fraction_max 0.960
_reflns_number_gt 6147
_reflns_number_total 8217
_reflns_threshold_expression 'I > 2\s(I)'
_cod_data_source_file d4ce00113c2.cif
_cod_data_source_block ma166
_cod_depositor_comments 'Adding full bibliography for 7248272--7248274.cif.'
_cod_original_cell_volume 6736.5(6)
_cod_database_code 7248274
_shelx_shelxl_version_number 2019/3
_shelx_space_group_comment
;
The symmetry employed for this shelxl refinement is uniquely defined
by the following loop, which should always be used as a source of
symmetry information in preference to the above space-group names.
They are only intended as comments.
;
_shelx_estimated_absorpt_t_min 0.915
_shelx_estimated_absorpt_t_max 0.947

loop_
_space_group_symop_operation_xyz
'x, y, z'
'-x, -y, z'
'y, -x, -z'
'-y, x, -z'
'x+1/2, y+1/2, z+1/2'
'-x+1/2, -y+1/2, z+1/2'
'y+1/2, -x+1/2, -z+1/2'
'-y+1/2, x+1/2, -z+1/2'

loop_
_atom_site_label
_atom_site_type_symbol
_atom_site_fract_x
_atom_site_fract_y
_atom_site_fract_z
_atom_site_U_iso_or_equiv
_atom_site_adp_type
_atom_site_occupancy
_atom_site_site_symmetry_order
_atom_site_calc_flag
_atom_site_refinement_flags_posn
_atom_site_refinement_flags_adp
_atom_site_refinement_flags_occupancy
_atom_site_disorder_assembly
_atom_site_disorder_group
O1 O 0.48430(10) 0.70388(10) 0.8445(2) 0.0557(6) Uani 1 1 d . . . . .
H1A H 0.514402 0.720783 0.831499 0.084 Uiso 1 1 calc R U . . .
O2 O 0.35597(9) 0.79164(9) 0.5603(2) 0.0496(5) Uani 1 1 d . . . . .
H2A H 0.379192 0.816533 0.543354 0.074 Uiso 1 1 calc R U . . .
C1 C 0.43812(12) 0.74411(13) 0.8469(2) 0.0417(6) Uani 1 1 d . . . . .
C2 C 0.43458(12) 0.77814(11) 0.7382(2) 0.0362(5) Uani 1 1 d . . . . .
H2 H 0.396948 0.796941 0.735726 0.043 Uiso 1 1 calc R U . . .
C3 C 0.44051(12) 0.74098(11) 0.6332(2) 0.0378(6) Uani 1 1 d . . . . .
H3 H 0.450574 0.701866 0.655429 0.045 Uiso 1 1 calc R U . . .
C4 C 0.38417(13) 0.73702(12) 0.5638(3) 0.0418(6) Uani 1 1 d . . . . .
C5 C 0.48175(12) 0.82696(12) 0.7349(2) 0.0392(6) Uani 1 1 d . . . . .
H5 H 0.479460 0.851853 0.798294 0.047 Uiso 1 1 calc R U . . .
C6 C 0.49205(12) 0.76493(12) 0.5647(2) 0.0401(6) Uani 1 1 d . . . . .
H6 H 0.497723 0.742547 0.498786 0.048 Uiso 1 1 calc R U . . .
C11 C 0.44470(14) 0.78593(14) 0.9424(3) 0.0473(7) Uani 1 1 d . . . . .
C12 C 0.40753(16) 0.83285(16) 0.9549(3) 0.0574(8) Uani 1 1 d . . . . .
H12 H 0.378313 0.838938 0.905186 0.069 Uiso 1 1 calc R U . . .
C13 C 0.4140(2) 0.87005(19) 1.0405(4) 0.0759(13) Uani 1 1 d . . . . .
H13 H 0.389162 0.901091 1.047605 0.091 Uiso 1 1 calc R U . . .
C14 C 0.4562(3) 0.8619(3) 1.1143(4) 0.0902(17) Uani 1 1 d . . . . .
H14 H 0.460011 0.887191 1.171872 0.108 Uiso 1 1 calc R U . . .
C15 C 0.4928(3) 0.8166(3) 1.1039(4) 0.0892(16) Uani 1 1 d . . . . .
H15 H 0.521866 0.811286 1.154290 0.107 Uiso 1 1 calc R U . . .
C16 C 0.48716(18) 0.7786(2) 1.0194(3) 0.0661(10) Uani 1 1 d . . . . .
H16 H 0.512225 0.747673 1.013941 0.079 Uiso 1 1 calc R U . . .
C21 C 0.38413(14) 0.70887(14) 0.8747(3) 0.0481(7) Uani 1 1 d . . . . .
C22 C 0.3898(2) 0.65755(18) 0.9309(3) 0.0679(10) Uani 1 1 d . . . . .
H22 H 0.426245 0.643241 0.945646 0.081 Uiso 1 1 calc R U . . .
C23 C 0.3420(3) 0.6275(2) 0.9653(4) 0.0891(16) Uani 1 1 d . . . . .
H23 H 0.346470 0.593173 1.002764 0.107 Uiso 1 1 calc R U . . .
C24 C 0.2873(2) 0.6482(2) 0.9441(4) 0.0790(13) Uani 1 1 d . . . . .
H24 H 0.255107 0.627918 0.966677 0.095 Uiso 1 1 calc R U . . .
C25 C 0.28157(17) 0.6981(2) 0.8904(3) 0.0683(11) Uani 1 1 d . . . . .
H25 H 0.245010 0.712473 0.876699 0.082 Uiso 1 1 calc R U . . .
C26 C 0.32936(14) 0.72863(15) 0.8552(3) 0.0525(8) Uani 1 1 d . . . . .
H26 H 0.324265 0.762874 0.817870 0.063 Uiso 1 1 calc R U . . .
C31 C 0.39732(14) 0.71697(15) 0.4473(3) 0.0515(8) Uani 1 1 d . . . . .
C32 C 0.4253(2) 0.6662(2) 0.4283(4) 0.0756(12) Uani 1 1 d . . . . .
H32 H 0.435977 0.643057 0.485857 0.091 Uiso 1 1 calc R U . . .
C33 C 0.4378(3) 0.6489(3) 0.3236(5) 0.1031(19) Uani 1 1 d . . . . .
H33 H 0.457709 0.614824 0.312258 0.124 Uiso 1 1 calc R U . . .
C34 C 0.4214(3) 0.6811(3) 0.2376(4) 0.1029(19) Uani 1 1 d . . . . .
H34 H 0.429119 0.668800 0.167949 0.123 Uiso 1 1 calc R U . . .
C35 C 0.3936(2) 0.7313(3) 0.2546(4) 0.0845(15) Uani 1 1 d . . . . .
H35 H 0.382624 0.753705 0.196225 0.101 Uiso 1 1 calc R U . . .
C36 C 0.38134(16) 0.74988(19) 0.3589(3) 0.0628(10) Uani 1 1 d . . . . .
H36 H 0.362294 0.784545 0.369332 0.075 Uiso 1 1 calc R U . . .
C41 C 0.33845(14) 0.69469(13) 0.6069(3) 0.0484(7) Uani 1 1 d . . . . .
C42 C 0.35293(19) 0.64171(15) 0.6521(3) 0.0595(9) Uani 1 1 d . . . . .
H42 H 0.391310 0.632341 0.663119 0.071 Uiso 1 1 calc R U . . .
C43 C 0.3102(3) 0.60300(18) 0.6806(3) 0.0804(14) Uani 1 1 d . . . . .
H43 H 0.319999 0.567751 0.710623 0.096 Uiso 1 1 calc R U . . .
C44 C 0.2526(2) 0.6170(2) 0.6641(4) 0.0819(15) Uani 1 1 d . . . . .
H44 H 0.224008 0.590994 0.682951 0.098 Uiso 1 1 calc R U . . .
C45 C 0.23831(19) 0.6684(2) 0.6206(4) 0.0752(12) Uani 1 1 d . . . . .
H45 H 0.199869 0.677713 0.610142 0.090 Uiso 1 1 calc R U . . .
C46 C 0.28086(15) 0.70729(17) 0.5916(3) 0.0561(8) Uani 1 1 d . . . . .
H46 H 0.270519 0.742352 0.561445 0.067 Uiso 1 1 calc R U . . .
C51 C 0.54040(12) 0.79842(12) 0.7258(2) 0.0395(6) Uani 1 1 d . . . . .
C52 C 0.54468(12) 0.76358(13) 0.6355(2) 0.0418(6) Uani 1 1 d . . . . .
C53 C 0.59336(14) 0.73046(15) 0.6186(3) 0.0524(7) Uani 1 1 d . . . . .
H53 H 0.595997 0.706197 0.559335 0.063 Uiso 1 1 calc R U . . .
C54 C 0.63799(15) 0.73438(18) 0.6920(3) 0.0610(9) Uani 1 1 d . . . . .
H54 H 0.670999 0.712647 0.681139 0.073 Uiso 1 1 calc R U . . .
C55 C 0.63464(14) 0.76939(17) 0.7799(3) 0.0571(8) Uani 1 1 d . . . . .
H55 H 0.665254 0.771251 0.827847 0.069 Uiso 1 1 calc R U . . .
C56 C 0.58540(14) 0.80252(15) 0.7984(3) 0.0487(7) Uani 1 1 d . . . . .
H56 H 0.582975 0.826664 0.857821 0.058 Uiso 1 1 calc R U . . .
C61 C 0.47307(12) 0.86006(12) 0.6335(3) 0.0423(6) Uani 1 1 d . . . . .
C62 C 0.47962(12) 0.82728(13) 0.5400(3) 0.0433(6) Uani 1 1 d . . . . .
C63 C 0.47316(14) 0.85254(17) 0.4394(3) 0.0562(8) Uani 1 1 d . . . . .
H63 H 0.478203 0.830979 0.377106 0.067 Uiso 1 1 calc R U . . .
C64 C 0.45911(19) 0.9102(2) 0.4332(4) 0.0734(12) Uani 1 1 d . . . . .
H64 H 0.454953 0.927501 0.366149 0.088 Uiso 1 1 calc R U . . .
C65 C 0.45122(18) 0.94229(17) 0.5253(4) 0.0723(12) Uani 1 1 d . . . . .
H65 H 0.440774 0.980730 0.519815 0.087 Uiso 1 1 calc R U . . .
C66 C 0.45871(14) 0.91780(14) 0.6258(3) 0.0552(8) Uani 1 1 d . . . . .
H66 H 0.454166 0.939820 0.687650 0.066 Uiso 1 1 calc R U . . .
Cl1 Cl 0.4891(4) 0.4198(5) 0.6099(13) 0.218(5) Uani 0.3333 1 d D U P A -1
Cl2 Cl 0.5284(10) 0.5114(14) 0.956(2) 0.401(18) Uani 0.3333 1 d D U P A -1
C71 C 0.4962(5) 0.4718(6) 0.6751(12) 0.129(6) Uani 0.3333 1 d DG U P A -1
C72 C 0.5065(6) 0.4668(6) 0.7849(13) 0.167(8) Uani 0.3333 1 d DG U P A -1
H72 H 0.509590 0.430660 0.816219 0.200 Uiso 0.3333 1 calc R U P A -1
C73 C 0.5120(8) 0.5158(8) 0.8479(12) 0.189(9) Uani 0.3333 1 d DG U P A -1
C74 C 0.5073(8) 0.5698(6) 0.8011(15) 0.143(7) Uani 0.3333 1 d DG U P A -1
H74 H 0.511081 0.602632 0.843292 0.172 Uiso 0.3333 1 calc R U P A -1
C75 C 0.4971(9) 0.5749(6) 0.6913(16) 0.161(8) Uani 0.3333 1 d G U P A -1
H75 H 0.493954 0.610998 0.660039 0.193 Uiso 0.3333 1 calc R U P A -1
C76 C 0.4915(8) 0.5258(7) 0.6283(12) 0.139(6) Uani 0.3333 1 d DG U P A -1
H76 H 0.484646 0.529196 0.554875 0.166 Uiso 0.3333 1 calc R U P A -1

loop_
_atom_site_aniso_label
_atom_site_aniso_U_11
_atom_site_aniso_U_22
_atom_site_aniso_U_33
_atom_site_aniso_U_23
_atom_site_aniso_U_13
_atom_site_aniso_U_12
O1 0.0542(13) 0.0549(13) 0.0581(14) 0.0152(11) 0.0036(11) 0.0104(10)
O2 0.0428(11) 0.0436(10) 0.0623(14) 0.0047(10) -0.0076(10) 0.0000(8)
C1 0.0430(14) 0.0441(14) 0.0380(15) 0.0025(12) 0.0009(12) 0.0050(12)
C2 0.0368(12) 0.0371(12) 0.0347(13) -0.0014(11) 0.0030(10) 0.0011(10)
C3 0.0438(14) 0.0351(12) 0.0347(13) -0.0018(11) -0.0010(11) 0.0001(11)
C4 0.0432(14) 0.0412(14) 0.0411(15) -0.0028(12) -0.0030(12) -0.0042(11)
C5 0.0391(13) 0.0370(13) 0.0415(15) -0.0032(11) 0.0023(12) 0.0020(11)
C6 0.0434(14) 0.0446(14) 0.0323(13) -0.0023(11) 0.0002(11) 0.0024(11)
C11 0.0515(16) 0.0552(17) 0.0352(15) 0.0028(13) 0.0041(13) -0.0098(13)
C12 0.0591(19) 0.0597(19) 0.053(2) -0.0123(16) 0.0090(16) -0.0085(15)
C13 0.091(3) 0.068(2) 0.068(3) -0.022(2) 0.034(2) -0.026(2)
C14 0.121(4) 0.104(4) 0.046(2) -0.020(2) 0.017(3) -0.057(3)
C15 0.101(3) 0.120(4) 0.046(2) 0.001(3) -0.015(2) -0.040(3)
C16 0.069(2) 0.083(3) 0.0462(19) 0.0108(18) -0.0114(17) -0.016(2)
C21 0.0591(17) 0.0508(16) 0.0344(14) -0.0011(13) 0.0043(13) -0.0103(14)
C22 0.083(3) 0.066(2) 0.055(2) 0.0167(18) -0.0072(19) -0.0142(19)
C23 0.120(4) 0.083(3) 0.065(3) 0.024(2) -0.004(3) -0.043(3)
C24 0.082(3) 0.095(3) 0.060(2) 0.001(2) 0.012(2) -0.042(2)
C25 0.059(2) 0.084(3) 0.062(2) -0.016(2) 0.0132(18) -0.0195(19)
C26 0.0521(17) 0.0569(18) 0.0486(18) -0.0087(15) 0.0068(14) -0.0103(14)
C31 0.0510(17) 0.0628(19) 0.0409(16) -0.0014(14) -0.0048(14) -0.0104(14)
C32 0.102(3) 0.073(2) 0.052(2) -0.0149(19) 0.002(2) 0.001(2)
C33 0.141(5) 0.100(4) 0.069(3) -0.033(3) 0.012(3) 0.006(4)
C34 0.111(4) 0.151(6) 0.047(3) -0.029(3) 0.010(3) -0.027(4)
C35 0.081(3) 0.131(4) 0.041(2) 0.008(2) -0.0052(19) -0.038(3)
C36 0.0546(18) 0.087(3) 0.0471(19) 0.0123(18) -0.0092(15) -0.0216(18)
C41 0.0597(17) 0.0465(15) 0.0390(16) -0.0053(13) -0.0035(13) -0.0132(13)
C42 0.081(2) 0.0468(17) 0.0509(19) -0.0016(14) -0.0033(17) -0.0138(16)
C43 0.136(5) 0.054(2) 0.051(2) 0.0012(17) 0.002(2) -0.036(2)
C44 0.101(4) 0.088(3) 0.057(2) -0.007(2) 0.005(2) -0.053(3)
C45 0.067(2) 0.098(3) 0.061(2) -0.008(2) 0.003(2) -0.035(2)
C46 0.0523(17) 0.067(2) 0.0496(18) -0.0080(15) -0.0019(14) -0.0164(15)
C51 0.0369(13) 0.0403(13) 0.0412(15) 0.0000(11) -0.0007(11) -0.0008(11)
C52 0.0388(13) 0.0471(15) 0.0395(15) -0.0011(12) 0.0009(12) 0.0014(11)
C53 0.0485(16) 0.0590(18) 0.0496(18) -0.0066(15) 0.0065(14) 0.0110(14)
C54 0.0482(18) 0.075(2) 0.060(2) -0.0023(18) 0.0000(16) 0.0193(16)
C55 0.0403(15) 0.075(2) 0.056(2) 0.0096(17) -0.0114(14) 0.0011(15)
C56 0.0473(16) 0.0570(18) 0.0417(16) -0.0001(14) -0.0041(13) -0.0058(13)
C61 0.0359(13) 0.0392(13) 0.0516(17) 0.0049(12) -0.0026(12) -0.0040(11)
C62 0.0340(13) 0.0515(16) 0.0445(16) 0.0069(13) 0.0000(12) -0.0041(12)
C63 0.0479(17) 0.073(2) 0.0478(19) 0.0138(16) -0.0054(15) -0.0129(15)
C64 0.077(3) 0.073(2) 0.070(3) 0.034(2) -0.020(2) -0.017(2)
C65 0.070(2) 0.0495(19) 0.097(3) 0.028(2) -0.019(2) -0.0062(17)
C66 0.0476(16) 0.0429(15) 0.075(2) 0.0057(16) -0.0107(16) -0.0031(13)
Cl1 0.135(5) 0.198(7) 0.322(12) -0.049(8) 0.018(7) 0.058(5)
Cl2 0.40(2) 0.41(2) 0.39(2) -0.004(14) 0.014(13) -0.032(13)
C71 0.122(9) 0.117(7) 0.148(8) -0.001(6) 0.010(6) 0.006(6)
C72 0.158(10) 0.169(10) 0.174(9) -0.003(6) 0.006(7) 0.003(7)
C73 0.189(12) 0.187(10) 0.190(11) 0.001(6) -0.009(7) -0.006(7)
C74 0.128(9) 0.143(8) 0.159(8) -0.026(6) 0.007(6) 0.007(6)
C75 0.151(11) 0.163(9) 0.169(9) 0.000(6) 0.006(7) 0.015(7)
C76 0.133(9) 0.129(8) 0.153(9) 0.004(6) -0.002(7) -0.005(6)

loop_
_atom_type_symbol
_atom_type_description
_atom_type_scat_dispersion_real
_atom_type_scat_dispersion_imag
_atom_type_scat_source
C C 0.0033 0.0016 'International Tables Vol C Tables 4.2.6.8 and 6.1.1.4'
H H 0.0000 0.0000 'International Tables Vol C Tables 4.2.6.8 and 6.1.1.4'
O O 0.0106 0.0060 'International Tables Vol C Tables 4.2.6.8 and 6.1.1.4'
Cl Cl 0.1484 0.1585 'International Tables Vol C Tables 4.2.6.8 and 6.1.1.4'

loop_
_geom_angle_atom_site_label_1
_geom_angle_atom_site_label_2
_geom_angle_atom_site_label_3
_geom_angle
_geom_angle_site_symmetry_1
_geom_angle_site_symmetry_3
_geom_angle_publ_flag
C1 O1 H1A 109.5 . . ?
C4 O2 H2A 109.5 . . ?
O1 C1 C21 105.7(2) . . ?
O1 C1 C11 110.8(3) . . ?
C21 C1 C11 104.2(2) . . ?
O1 C1 C2 110.7(2) . . ?
C21 C1 C2 114.8(2) . . ?
C11 C1 C2 110.4(2) . . ?
C1 C2 C3 115.6(2) . . ?
C1 C2 C5 110.4(2) . . ?
C3 C2 C5 108.3(2) . . ?
C1 C2 H2 107.4 . . ?
C3 C2 H2 107.4 . . ?
C5 C2 H2 107.4 . . ?
C2 C3 C4 114.5(2) . . ?
C2 C3 C6 108.7(2) . . ?
C4 C3 C6 111.1(2) . . ?
C2 C3 H3 107.4 . . ?
C4 C3 H3 107.4 . . ?
C6 C3 H3 107.4 . . ?
O2 C4 C41 105.1(2) . . ?
O2 C4 C31 109.2(3) . . ?
C41 C4 C31 105.5(2) . . ?
O2 C4 C3 110.3(2) . . ?
C41 C4 C3 114.9(2) . . ?
C31 C4 C3 111.4(2) . . ?
C61 C5 C51 106.5(2) . . ?
C61 C5 C2 107.4(2) . . ?
C51 C5 C2 108.1(2) . . ?
C61 C5 H5 111.5 . . ?
C51 C5 H5 111.5 . . ?
C2 C5 H5 111.5 . . ?
C52 C6 C62 107.1(2) . . ?
C52 C6 C3 107.2(2) . . ?
C62 C6 C3 107.7(2) . . ?
C52 C6 H6 111.5 . . ?
C62 C6 H6 111.5 . . ?
C3 C6 H6 111.5 . . ?
C16 C11 C12 117.3(3) . . ?
C16 C11 C1 121.6(3) . . ?
C12 C11 C1 121.0(3) . . ?
C13 C12 C11 120.5(4) . . ?
C13 C12 H12 119.8 . . ?
C11 C12 H12 119.8 . . ?
C14 C13 C12 120.9(5) . . ?
C14 C13 H13 119.6 . . ?
C12 C13 H13 119.6 . . ?
C13 C14 C15 119.8(4) . . ?
C13 C14 H14 120.1 . . ?
C15 C14 H14 120.1 . . ?
C14 C15 C16 120.6(5) . . ?
C14 C15 H15 119.7 . . ?
C16 C15 H15 119.7 . . ?
C15 C16 C11 121.0(5) . . ?
C15 C16 H16 119.5 . . ?
C11 C16 H16 119.5 . . ?
C26 C21 C22 117.6(3) . . ?
C26 C21 C1 122.5(3) . . ?
C22 C21 C1 119.6(3) . . ?
C23 C22 C21 120.9(4) . . ?
C23 C22 H22 119.5 . . ?
C21 C22 H22 119.5 . . ?
C22 C23 C24 120.3(4) . . ?
C22 C23 H23 119.9 . . ?
C24 C23 H23 119.9 . . ?
C25 C24 C23 119.1(4) . . ?
C25 C24 H24 120.4 . . ?
C23 C24 H24 120.4 . . ?
C24 C25 C26 121.1(4) . . ?
C24 C25 H25 119.5 . . ?
C26 C25 H25 119.5 . . ?
C21 C26 C25 121.0(4) . . ?
C21 C26 H26 119.5 . . ?
C25 C26 H26 119.5 . . ?
C32 C31 C36 117.8(4) . . ?
C32 C31 C4 121.0(3) . . ?
C36 C31 C4 121.2(3) . . ?
C31 C32 C33 120.7(5) . . ?
C31 C32 H32 119.7 . . ?
C33 C32 H32 119.7 . . ?
C34 C33 C32 121.0(6) . . ?
C34 C33 H33 119.5 . . ?
C32 C33 H33 119.5 . . ?
C35 C34 C33 119.2(5) . . ?
C35 C34 H34 120.4 . . ?
C33 C34 H34 120.4 . . ?
C34 C35 C36 120.7(5) . . ?
C34 C35 H35 119.6 . . ?
C36 C35 H35 119.6 . . ?
C31 C36 C35 120.5(5) . . ?
C31 C36 H36 119.7 . . ?
C35 C36 H36 119.7 . . ?
C46 C41 C42 118.4(3) . . ?
C46 C41 C4 118.9(3) . . ?
C42 C41 C4 122.4(3) . . ?
C43 C42 C41 120.2(4) . . ?
C43 C42 H42 119.9 . . ?
C41 C42 H42 119.9 . . ?
C42 C43 C44 120.0(4) . . ?
C42 C43 H43 120.0 . . ?
C44 C43 H43 120.0 . . ?
C45 C44 C43 120.1(4) . . ?
C45 C44 H44 120.0 . . ?
C43 C44 H44 120.0 . . ?
C44 C45 C46 120.2(5) . . ?
C44 C45 H45 119.9 . . ?
C46 C45 H45 119.9 . . ?
C41 C46 C45 121.1(4) . . ?
C41 C46 H46 119.5 . . ?
C45 C46 H46 119.5 . . ?
C56 C51 C52 120.8(3) . . ?
C56 C51 C5 126.8(3) . . ?
C52 C51 C5 112.3(2) . . ?
C53 C52 C51 120.4(3) . . ?
C53 C52 C6 125.9(3) . . ?
C51 C52 C6 113.6(2) . . ?
C54 C53 C52 118.4(3) . . ?
C54 C53 H53 120.8 . . ?
C52 C53 H53 120.8 . . ?
C55 C54 C53 121.6(3) . . ?
C55 C54 H54 119.2 . . ?
C53 C54 H54 119.2 . . ?
C54 C55 C56 120.4(3) . . ?
C54 C55 H55 119.8 . . ?
C56 C55 H55 119.8 . . ?
C51 C56 C55 118.3(3) . . ?
C51 C56 H56 120.8 . . ?
C55 C56 H56 120.8 . . ?
C66 C61 C62 119.9(3) . . ?
C66 C61 C5 126.3(3) . . ?
C62 C61 C5 113.9(2) . . ?
C63 C62 C61 120.3(3) . . ?
C63 C62 C6 127.6(3) . . ?
C61 C62 C6 112.1(3) . . ?
C64 C63 C62 119.1(4) . . ?
C64 C63 H63 120.5 . . ?
C62 C63 H63 120.5 . . ?
C65 C64 C63 120.7(4) . . ?
C65 C64 H64 119.7 . . ?
C63 C64 H64 119.7 . . ?
C64 C65 C66 120.6(3) . . ?
C64 C65 H65 119.7 . . ?
C66 C65 H65 119.7 . . ?
C65 C66 C61 119.4(4) . . ?
C65 C66 H66 120.3 . . ?
C61 C66 H66 120.3 . . ?
C72 C71 C76 120.0 . . ?
C72 C71 Cl1 119.5(9) . . ?
C76 C71 Cl1 120.5(9) . . ?
C71 C72 C73 120.0 . . ?
C71 C72 H72 120.0 . . ?
C73 C72 H72 120.0 . . ?
C74 C73 C72 120.0 . . ?
C74 C73 Cl2 119.3(11) . . ?
C72 C73 Cl2 120.4(11) . . ?
C73 C74 C75 120.0 . . ?
C73 C74 H74 120.0 . . ?
C75 C74 H74 120.0 . . ?
C74 C75 C76 120.0 . . ?
C74 C75 H75 120.0 . . ?
C76 C75 H75 120.0 . . ?
C75 C76 C71 120.0 . . ?
C75 C76 H76 120.0 . . ?
C71 C76 H76 120.0 . . ?

loop_
_geom_bond_atom_site_label_1
_geom_bond_atom_site_label_2
_geom_bond_distance
_geom_bond_site_symmetry_2
_geom_bond_publ_flag
O1 C1 1.426(4) . ?
O1 H1A 0.8200 . ?
O2 C4 1.432(4) . ?
O2 H2A 0.8200 . ?
C1 C21 1.540(4) . ?
C1 C11 1.543(4) . ?
C1 C2 1.569(4) . ?
C2 C3 1.571(4) . ?
C2 C5 1.581(4) . ?
C2 H2 0.9800 . ?
C3 C4 1.573(4) . ?
C3 C6 1.573(4) . ?
C3 H3 0.9800 . ?
C4 C41 1.547(4) . ?
C4 C31 1.551(5) . ?
C5 C61 1.491(4) . ?
C5 C51 1.523(4) . ?
C5 H5 0.9800 . ?
C6 C52 1.509(4) . ?
C6 C62 1.512(4) . ?
C6 H6 0.9800 . ?
C11 C16 1.386(5) . ?
C11 C12 1.402(5) . ?
C12 C13 1.379(5) . ?
C12 H12 0.9300 . ?
C13 C14 1.357(8) . ?
C13 H13 0.9300 . ?
C14 C15 1.363(9) . ?
C14 H14 0.9300 . ?
C15 C16 1.380(7) . ?
C15 H15 0.9300 . ?
C16 H16 0.9300 . ?
C21 C26 1.377(5) . ?
C21 C22 1.390(5) . ?
C22 C23 1.383(6) . ?
C22 H22 0.9300 . ?
C23 C24 1.385(8) . ?
C23 H23 0.9300 . ?
C24 C25 1.348(7) . ?
C24 H24 0.9300 . ?
C25 C26 1.390(5) . ?
C25 H25 0.9300 . ?
C26 H26 0.9300 . ?
C31 C32 1.370(6) . ?
C31 C36 1.390(5) . ?
C32 C33 1.393(7) . ?
C32 H32 0.9300 . ?
C33 C34 1.360(10) . ?
C33 H33 0.9300 . ?
C34 C35 1.351(9) . ?
C34 H34 0.9300 . ?
C35 C36 1.396(7) . ?
C35 H35 0.9300 . ?
C36 H36 0.9300 . ?
C41 C46 1.386(5) . ?
C41 C42 1.396(5) . ?
C42 C43 1.388(6) . ?
C42 H42 0.9300 . ?
C43 C44 1.395(8) . ?
C43 H43 0.9300 . ?
C44 C45 1.355(8) . ?
C44 H44 0.9300 . ?
C45 C46 1.390(5) . ?
C45 H45 0.9300 . ?
C46 H46 0.9300 . ?
C51 C56 1.386(4) . ?
C51 C52 1.388(4) . ?
C52 C53 1.387(4) . ?
C53 C54 1.386(5) . ?
C53 H53 0.9300 . ?
C54 C55 1.365(6) . ?
C54 H54 0.9300 . ?
C55 C56 1.401(5) . ?
C55 H55 0.9300 . ?
C56 H56 0.9300 . ?
C61 C66 1.389(4) . ?
C61 C62 1.398(5) . ?
C62 C63 1.390(5) . ?
C63 C64 1.384(6) . ?
C63 H63 0.9300 . ?
C64 C65 1.379(7) . ?
C64 H64 0.9300 . ?
C65 C66 1.384(6) . ?
C65 H65 0.9300 . ?
C66 H66 0.9300 . ?
Cl1 C71 1.467(16) . ?
Cl2 C73 1.40(2) . ?
C71 C72 1.3900 . ?
C71 C76 1.3900 . ?
C72 C73 1.3900 . ?
C72 H72 0.9300 . ?
C73 C74 1.3900 . ?
C74 C75 1.3900 . ?
C74 H74 0.9300 . ?
C75 C76 1.3900 . ?
C75 H75 0.9300 . ?
C76 H76 0.9300 . ?

loop_
_geom_hbond_atom_site_label_D
_geom_hbond_atom_site_label_H
_geom_hbond_atom_site_label_A
_geom_hbond_distance_DH
_geom_hbond_distance_HA
_geom_hbond_distance_DA
_geom_hbond_angle_DHA
_geom_hbond_site_symmetry_A
_geom_hbond_publ_flag
C2 H2 O2 0.98 2.38 2.887(4) 111 . yes
C3 H3 O1 0.98 2.48 2.946(4) 109 . yes
C16 H16 O1 0.93 2.43 2.785(5) 103 . yes
C22 H22 O1 0.93 2.32 2.676(5) 102 . yes
C32 H32 Cl1^a 0.93 3.32 3.650(10) 103 3_566 yes
C36 H36 O2 0.93 2.38 2.748(5) 103 . yes
C46 H46 O2 0.93 2.30 2.658(4) 103 . yes

loop_
_geom_torsion_atom_site_label_1
_geom_torsion_atom_site_label_2
_geom_torsion_atom_site_label_3
_geom_torsion_atom_site_label_4
_geom_torsion
_geom_torsion_site_symmetry_1
_geom_torsion_site_symmetry_2
_geom_torsion_site_symmetry_3
_geom_torsion_site_symmetry_4
_geom_torsion_publ_flag
O1 C1 C2 C3 44.9(3) . . . . ?
C21 C1 C2 C3 -74.7(3) . . . . ?
C11 C1 C2 C3 168.0(2) . . . . ?
O1 C1 C2 C5 -78.5(3) . . . . ?
C21 C1 C2 C5 162.0(2) . . . . ?
C11 C1 C2 C5 44.7(3) . . . . ?
C1 C2 C3 C4 112.0(3) . . . . ?
C5 C2 C3 C4 -123.5(2) . . . . ?
C1 C2 C3 C6 -123.1(2) . . . . ?
C5 C2 C3 C6 1.4(3) . . . . ?
C2 C3 C4 O2 40.6(3) . . . . ?
C6 C3 C4 O2 -83.0(3) . . . . ?
C2 C3 C4 C41 -78.0(3) . . . . ?
C6 C3 C4 C41 158.4(2) . . . . ?
C2 C3 C4 C31 162.1(2) . . . . ?
C6 C3 C4 C31 38.5(3) . . . . ?
C1 C2 C5 C61 -175.9(2) . . . . ?
C3 C2 C5 C61 56.6(3) . . . . ?
C1 C2 C5 C51 69.5(3) . . . . ?
C3 C2 C5 C51 -58.0(3) . . . . ?
C2 C3 C6 C52 56.7(3) . . . . ?
C4 C3 C6 C52 -176.4(2) . . . . ?
C2 C3 C6 C62 -58.2(3) . . . . ?
C4 C3 C6 C62 68.6(3) . . . . ?
O1 C1 C11 C16 -6.8(4) . . . . ?
C21 C1 C11 C16 106.4(3) . . . . ?
C2 C1 C11 C16 -129.8(3) . . . . ?
O1 C1 C11 C12 173.6(3) . . . . ?
C21 C1 C11 C12 -73.2(4) . . . . ?
C2 C1 C11 C12 50.5(4) . . . . ?
C16 C11 C12 C13 0.5(5) . . . . ?
C1 C11 C12 C13 -179.8(3) . . . . ?
C11 C12 C13 C14 -0.3(6) . . . . ?
C12 C13 C14 C15 0.3(7) . . . . ?
C13 C14 C15 C16 -0.5(7) . . . . ?
C14 C15 C16 C11 0.8(7) . . . . ?
C12 C11 C16 C15 -0.8(5) . . . . ?
C1 C11 C16 C15 179.5(4) . . . . ?
O1 C1 C21 C26 -161.2(3) . . . . ?
C11 C1 C21 C26 81.9(4) . . . . ?
C2 C1 C21 C26 -38.9(4) . . . . ?
O1 C1 C21 C22 25.1(4) . . . . ?
C11 C1 C21 C22 -91.8(4) . . . . ?
C2 C1 C21 C22 147.4(3) . . . . ?
C26 C21 C22 C23 0.3(6) . . . . ?
C1 C21 C22 C23 174.3(4) . . . . ?
C21 C22 C23 C24 0.0(8) . . . . ?
C22 C23 C24 C25 -0.5(8) . . . . ?
C23 C24 C25 C26 0.7(7) . . . . ?
C22 C21 C26 C25 -0.1(5) . . . . ?
C1 C21 C26 C25 -173.9(3) . . . . ?
C24 C25 C26 C21 -0.4(6) . . . . ?
O2 C4 C31 C32 178.8(3) . . . . ?
C41 C4 C31 C32 -68.6(4) . . . . ?
C3 C4 C31 C32 56.7(4) . . . . ?
O2 C4 C31 C36 -1.0(4) . . . . ?
C41 C4 C31 C36 111.5(3) . . . . ?
C3 C4 C31 C36 -123.2(3) . . . . ?
C36 C31 C32 C33 0.9(7) . . . . ?
C4 C31 C32 C33 -178.9(5) . . . . ?
C31 C32 C33 C34 -1.7(10) . . . . ?
C32 C33 C34 C35 1.5(10) . . . . ?
C33 C34 C35 C36 -0.6(8) . . . . ?
C32 C31 C36 C35 0.0(5) . . . . ?
C4 C31 C36 C35 179.8(3) . . . . ?
C34 C35 C36 C31 -0.1(6) . . . . ?
O2 C4 C41 C46 25.6(4) . . . . ?
C31 C4 C41 C46 -89.8(3) . . . . ?
C3 C4 C41 C46 147.1(3) . . . . ?
O2 C4 C41 C42 -160.4(3) . . . . ?
C31 C4 C41 C42 84.2(4) . . . . ?
C3 C4 C41 C42 -38.9(4) . . . . ?
C46 C41 C42 C43 0.0(5) . . . . ?
C4 C41 C42 C43 -174.0(3) . . . . ?
C41 C42 C43 C44 0.0(6) . . . . ?
C42 C43 C44 C45 -0.2(7) . . . . ?
C43 C44 C45 C46 0.4(7) . . . . ?
C42 C41 C46 C45 0.2(5) . . . . ?
C4 C41 C46 C45 174.4(3) . . . . ?
C44 C45 C46 C41 -0.4(6) . . . . ?
C61 C5 C51 C56 125.6(3) . . . . ?
C2 C5 C51 C56 -119.2(3) . . . . ?
C61 C5 C51 C52 -57.3(3) . . . . ?
C2 C5 C51 C52 57.9(3) . . . . ?
C56 C51 C52 C53 2.5(5) . . . . ?
C5 C51 C52 C53 -174.8(3) . . . . ?
C56 C51 C52 C6 -179.2(3) . . . . ?
C5 C51 C52 C6 3.4(4) . . . . ?
C62 C6 C52 C53 -129.0(3) . . . . ?
C3 C6 C52 C53 115.6(3) . . . . ?
C62 C6 C52 C51 52.9(3) . . . . ?
C3 C6 C52 C51 -62.5(3) . . . . ?
C51 C52 C53 C54 -1.9(5) . . . . ?
C6 C52 C53 C54 -179.9(3) . . . . ?
C52 C53 C54 C55 0.6(6) . . . . ?
C53 C54 C55 C56 0.1(6) . . . . ?
C52 C51 C56 C55 -1.8(5) . . . . ?
C5 C51 C56 C55 175.1(3) . . . . ?
C54 C55 C56 C51 0.5(5) . . . . ?
C51 C5 C61 C66 -127.0(3) . . . . ?
C2 C5 C61 C66 117.3(3) . . . . ?
C51 C5 C61 C62 54.2(3) . . . . ?
C2 C5 C61 C62 -61.5(3) . . . . ?
C66 C61 C62 C63 1.5(4) . . . . ?
C5 C61 C62 C63 -179.6(3) . . . . ?
C66 C61 C62 C6 -176.9(3) . . . . ?
C5 C61 C62 C6 2.0(3) . . . . ?
C52 C6 C62 C63 125.7(3) . . . . ?
C3 C6 C62 C63 -119.2(3) . . . . ?
C52 C6 C62 C61 -56.0(3) . . . . ?
C3 C6 C62 C61 59.1(3) . . . . ?
C61 C62 C63 C64 -1.2(4) . . . . ?
C6 C62 C63 C64 177.0(3) . . . . ?
C62 C63 C64 C65 -0.4(5) . . . . ?
C63 C64 C65 C66 1.7(6) . . . . ?
C64 C65 C66 C61 -1.4(5) . . . . ?
C62 C61 C66 C65 -0.2(5) . . . . ?
C5 C61 C66 C65 -179.0(3) . . . . ?
C76 C71 C72 C73 0.0 . . . . ?
Cl1 C71 C72 C73 -178.6(6) . . . . ?
C71 C72 C73 C74 0.0 . . . . ?
C71 C72 C73 Cl2 -173.2(18) . . . . ?
C72 C73 C74 C75 0.0 . . . . ?
Cl2 C73 C74 C75 173.3(18) . . . . ?
C73 C74 C75 C76 0.0 . . . . ?
C74 C75 C76 C71 0.0 . . . . ?
C72 C71 C76 C75 0.0 . . . . ?
Cl1 C71 C76 C75 178.6(6) . . . . ?
